data_1517467
loop_
_publ_author_name
'Queen, Wendy L.'
'Hudson, Matthew R.'
'Bloch, Eric D.'
'Mason, Jarad A.'
'Gonzalez, Miguel I.'
'Lee, Jason S.'
'Gygi, David'
'Howe, Joshua D.'
'Lee, Kyuho'
'Darwish, Tamim A.'
'James, Michael'
'Peterson, Vanessa K.'
'Teat, Simon J.'
'Smit, Berend'
'Neaton, Jeffrey B.'
'Long, Jeffrey R.'
'Brown, Craig M.'

_publ_section_title
;
 Comprehensive study of carbon dioxide adsorption in the metal--organic
 frameworks M2(dobdc) (M = Mg, Mn, Fe, Co, Ni, Cu, Zn)
;
_journal_issue 12
_journal_name_full 'Chem. Sci.'
_journal_page_first 4569
_journal_paper_doi 10.1039/C4SC02064B
_journal_volume 5
_journal_year 2014
_chemical_formula_sum 'C4.34 H Cu O3.68'
_chemical_formula_weight 175.53
_chemical_name_systematic ' ?'
_space_group_IT_number 148
_symmetry_cell_setting trigonal
_symmetry_space_group_name_Hall '-R 3'
_symmetry_space_group_name_H-M 'R -3 :H'
_audit_creation_date 2014-05-06T14:34
_audit_creation_method 'from EXP file using GSAS2CIF'
_audit_update_record ' 2014-05-06T14:34  Initial CIF as created by GSAS2CIF'
_cell_angle_alpha 90.0
_cell_angle_beta 90.0
_cell_angle_gamma 120.0
_cell_formula_units_Z 18
_cell_length_a 25.8582(7)
_cell_length_b 25.8582
_cell_length_c 6.26149(20)
_cell_volume 3625.81(15)
_computing_structure_refinement GSAS
_diffrn_radiation_probe neutron
_diffrn_radiation_wavelength 2.0775
_exptl_absorpt_correction_T_max 1.00000
_exptl_absorpt_correction_T_min 1.00000
_exptl_absorpt_process_details
;   GSAS Absorption/surface roughness correction: function number 0
 No correction is applied.
;
_pd_block_id 2014-05-06T14:34|OD5FINAL|jason|bt1
_pd_calc_method 'Rietveld Refinement'
_pd_instr_location ' ?'
_pd_meas_2theta_range_inc 0.05
_pd_meas_2theta_range_max 166.25
_pd_meas_2theta_range_min 1.5
_pd_meas_number_of_points 3296
_pd_phase_name 'from C:/Users/George/Documents/Research/Structure Refinement/6412'
_pd_proc_2theta_range_inc 0.05
_pd_proc_2theta_range_max 166.2693
_pd_proc_2theta_range_min 1.5193
_pd_proc_info_datetime 2014-05-06T14:34:18
_pd_proc_info_excluded_regions ' ?'
_pd_proc_ls_background_function
;   GSAS Background function number 1 with 12 terms.
 Shifted Chebyshev function of 1st kind
      1:    965.477     2:   -190.942     3:    146.260     4:   -40.8093    
      5:    78.8735     6:   -65.3384     7:    59.6577     8:   -35.2426    
      9:    26.3291    10:   -6.77303    11:    8.40015    12:  -0.806865    
;
_pd_proc_ls_peak_cutoff 0.00100
_pd_proc_ls_profile_function
;
 CW Profile function number 3 with  19 terms
 Pseudovoigt profile coefficients as parameterized in
 P. Thompson, D.E. Cox & J.B. Hastings (1987). J. Appl. Cryst.,20,79-83.
 Asymmetry correction of L.W. Finger, D.E. Cox & A. P. Jephcoat (1994).
 J. Appl. Cryst.,27,892-900.
 Peak tails are ignored  where the intensity is below 0.0010 times the peak
   Aniso. broadening axis   0.0   0.0   1.0
;
_pd_proc_ls_prof_R_factor 0.0266
_pd_proc_ls_prof_wR_expected 0.0287
_pd_proc_ls_prof_wR_factor 0.0321
_pd_proc_number_of_points 3296
_pd_spec_mounting ' ?'
_refine_ls_goodness_of_fit_all 1.13
_refine_ls_matrix_type full
_refine_ls_number_parameters 53
_refine_ls_number_restraints 7
_refine_ls_R_Fsqd_factor 0.02721
_refine_ls_shift/su_max 0.02
_refine_ls_shift/su_mean 0.01
_reflns_d_resolution_high 1.077
_reflns_d_resolution_low 12.929
_reflns_limit_h_max 24
_reflns_limit_h_min 0
_reflns_limit_k_max 12
_reflns_limit_k_min -11
_reflns_limit_l_max 6
_reflns_limit_l_min -5
_reflns_number_total 675
_cod_data_source_file c4sc02064b2.cif
_cod_data_source_block OD5FINAL_publ
_cod_depositor_comments
;
The following automatic conversions were performed:

'_geom_bond_publ_flag' value 'N' changed to 'n' according to
/usr/data/users/saulius/crontab/automatic-downloads/rss-feeds/RSC/lib/dictionaries/cif_core.dic
dictionary named 'cif_core.dic' version 2.4.2 from 2011-04-26 (102
times).

'_geom_angle_publ_flag' value 'N' changed to 'n' according
to
/usr/data/users/saulius/crontab/automatic-downloads/rss-feeds/RSC/lib/dictionaries/cif_core.dic
dictionary named 'cif_core.dic' version 2.4.2 from 2011-04-26 (344
times).

Automatic conversion script
Id: cif_fix_values 2281 2013-09-26 08:29:07Z andrius 

 Adding full bibliography for 1517465--1517482.cif.
;
_cod_original_cell_volume 3625.81(16)
_cod_original_sg_symbol_H-M 'R -3'
_cod_database_code 1517467
_gsas_exptl_extinct_corr_t_min 1.00000
_gsas_exptl_extinct_corr_t_max 1.00000

loop_
_symmetry_equiv_pos_site_id
_symmetry_equiv_pos_as_xyz
1 +x,+y,+z
2 -y,x-y,+z
3 y-x,-x,+z
-1 -x,-y,-z
-2 +y,y-x,-z
-3 x-y,+x,-z
101 +x+1/3,+y+2/3,+z+2/3
102 -y+1/3,x-y+2/3,+z+2/3
103 y-x+1/3,-x+2/3,+z+2/3
-101 -x+2/3,-y+1/3,-z+1/3
-102 +y+2/3,y-x+1/3,-z+1/3
-103 x-y+2/3,+x+1/3,-z+1/3
201 +x+2/3,+y+1/3,+z+1/3
202 -y+2/3,x-y+1/3,+z+1/3
203 y-x+2/3,-x+1/3,+z+1/3
-201 -x+1/3,-y+2/3,-z+2/3
-202 +y+1/3,y-x+2/3,-z+2/3
-203 x-y+1/3,+x+2/3,-z+2/3

loop_
_atom_site_type_symbol
_atom_site_label
_atom_site_fract_x
_atom_site_fract_y
_atom_site_fract_z
_atom_site_occupancy
_atom_site_thermal_displace_type
_atom_site_U_iso_or_equiv
_atom_site_symmetry_multiplicity
Cu Cu 0.38651(19) 0.34907(21) 0.1761(8) 1.0 Uiso 0.0016(13) 18
O O1 0.35441(32) 0.30306(29) 0.4335(10) 1.0 Uiso 0.0064(12) 18
O O2 0.29217(34) 0.22400(30) 0.6287(11) 1.0 Uiso 0.0064(12) 18
O O3 0.36050(32) 0.27702(28) 0.0078(10) 1.0 Uiso 0.006(1) 18
C C1 0.32463(27) 0.24784(25) 0.4657(11) 1.0 Uiso 0.0098(6) 18
C C2 0.32769(28) 0.20621(27) 0.2990(11) 1.0 Uiso 0.0098(6) 18
C C3 0.34813(30) 0.22473(27) 0.0928(11) 1.0 Uiso 0.0098(6) 18
C C4 0.35412(26) 0.18405(30) -0.0431(10) 1.0 Uiso 0.0098(6) 18
H H 0.3672(5) 0.1955(5) -0.1984(15) 1.0 Uiso 0.011(3) 18
O O1a 0.2511(17) 0.7871(14) 0.468(8) 0.172(6) Uiso 0.02(1) 18
C C1a 0.2103(16) 0.7470(20) 0.550(8) 0.172(6) Uiso 0.08(3) 18
O O1b 0.1698(16) 0.7073(15) 0.633(7) 0.172(6) Uiso 0.008(1) 18
O O2a 0.1488(30) 0.0448(33) 0.301(10) 0.142(5) Uiso 0.10(4) 18
C C2a 0.1526(17) 0.0197(29) 0.449(8) 0.142(5) Uiso 0.05901 18
O O2b 0.1558(21) -0.0052(25) 0.598(8) 0.142(5) Uiso 0.02(2) 18
O O3a 0.0 0.0 0.3143(18) 0.152(8) Uiso 0.06(3) 6
C C3a 0.0 0.0 0.5 0.152(8) Uiso 0.3(1) 3

loop_
_atom_type_symbol
_atom_type_number_in_cell
_atom_type_scat_length_neutron
_atom_type_scat_source
Cu 18.0 0.7718 International_Tables_Vol_C
O 66.217 0.5803 International_Tables_Vol_C
C 78.108 0.6646 International_Tables_Vol_C
H 18.0 -0.3739 International_Tables_Vol_C

loop_
_geom_angle_atom_site_label_1
_geom_angle_atom_site_label_2
_geom_angle_atom_site_label_3
_geom_angle
_geom_angle_site_symmetry_1
_geom_angle_site_symmetry_3
_geom_angle_publ_flag
Cu Cu Cu 103.81(16) 103_554 202_555 n
Cu Cu O1 104.47(32) 103_554 1_555 n
Cu Cu O1 40.23(18) 103_554 103_554 n
Cu Cu O1 48.81(14) 103_554 202_554 n
Cu Cu O2 91.37(22) 103_554 202_554 n
Cu Cu O3 41.77(25) 103_554 1_555 n
Cu Cu O3 124.20(33) 103_554 202_555 n
Cu Cu C1 89.10(22) 103_554 1_555 n
Cu Cu C1 70.19(13) 103_554 202_554 n
Cu Cu C3 58.60(23) 103_554 1_555 n
Cu Cu C3 145.51(28) 103_554 202_555 n
Cu Cu O1b 138.7(8) 103_554 101_544 n
Cu Cu O1 54.27(22) 202_555 1_555 n
Cu Cu O1 63.63(19) 202_555 103_554 n
Cu Cu O1 108.99(22) 202_555 202_554 n
Cu Cu O2 131.4(4) 202_555 202_554 n
Cu Cu O3 127.46(27) 202_555 1_555 n
Cu Cu O3 40.36(21) 202_555 202_555 n
Cu Cu C1 67.77(15) 202_555 1_555 n
Cu Cu C1 122.49(27) 202_555 202_554 n
Cu Cu C3 115.49(22) 202_555 1_555 n
Cu Cu C3 59.39(22) 202_555 202_555 n
Cu Cu O1b 115.6(7) 202_555 101_544 n
O1 Cu O1 82.54(23) 1_555 103_554 n
O1 Cu O1 147.9(4) 1_555 202_554 n
O1 Cu O2 161.6(5) 1_555 202_554 n
O1 Cu O3 91.5(4) 1_555 1_555 n
O1 Cu O3 85.71(32) 1_555 202_555 n
O1 Cu C1 18.68(23) 1_555 1_555 n
O1 Cu C1 173.5(4) 1_555 202_554 n
O1 Cu C3 70.29(27) 1_555 1_555 n
O1 Cu C3 89.71(31) 1_555 202_555 n
O1 Cu O1b 89.6(8) 1_555 101_544 n
O1 Cu O1 65.41(20) 103_554 202_554 n
O1 Cu O2 115.9(4) 103_554 202_554 n
O1 Cu O3 74.54(28) 103_554 1_555 n
O1 Cu O3 89.68(32) 103_554 202_555 n
O1 Cu C1 76.46(21) 103_554 1_555 n
O1 Cu C1 90.93(27) 103_554 202_554 n
O1 Cu C3 80.37(24) 103_554 1_555 n
O1 Cu C3 113.94(29) 103_554 202_555 n
O1 Cu O1b 170.6(8) 103_554 101_544 n
O1 Cu O2 50.58(28) 202_554 202_554 n
O1 Cu O3 78.25(29) 202_554 1_555 n
O1 Cu O3 95.99(31) 202_554 202_555 n
O1 Cu C1 136.97(24) 202_554 1_555 n
O1 Cu C1 25.64(17) 202_554 202_554 n
O1 Cu C3 100.55(27) 202_554 1_555 n
O1 Cu C3 104.91(25) 202_554 202_555 n
O1 Cu O1b 122.1(8) 202_554 101_544 n
O2 Cu O3 94.27(34) 202_554 1_555 n
O2 Cu O3 93.2(4) 202_554 202_555 n
O2 Cu C1 159.74(34) 202_554 1_555 n
O2 Cu C1 24.97(24) 202_554 202_554 n
O2 Cu C3 111.82(31) 202_554 1_555 n
O2 Cu C3 82.13(25) 202_554 202_555 n
O2 Cu O1b 72.1(8) 202_554 101_544 n
O3 Cu O3 164.2(4) 1_555 202_555 n
O3 Cu C1 72.86(26) 1_555 1_555 n
O3 Cu C1 86.82(29) 1_555 202_554 n
O3 Cu C3 22.66(28) 1_555 1_555 n
O3 Cu C3 171.52(34) 1_555 202_555 n
O3 Cu O1b 100.6(8) 1_555 101_544 n
O3 Cu C1 103.22(29) 202_555 1_555 n
O3 Cu C1 94.23(29) 202_555 202_554 n
O3 Cu C3 154.93(31) 202_555 1_555 n
O3 Cu C3 24.26(23) 202_555 202_555 n
O3 Cu O1b 95.0(7) 202_555 101_544 n
C1 Cu C1 158.24(27) 1_555 202_554 n
C1 Cu C3 52.17(17) 1_555 1_555 n
C1 Cu C3 108.34(26) 1_555 202_555 n
C1 Cu O1b 94.4(8) 1_555 101_544 n
C1 Cu C3 108.78(26) 202_554 1_555 n
C1 Cu C3 92.91(20) 202_554 202_555 n
C1 Cu O1b 96.9(8) 202_554 101_544 n
C3 Cu C3 154.22(31) 1_555 202_555 n
C3 Cu O1b 92.1(8) 1_555 101_544 n
C3 Cu O1b 71.0(7) 202_555 101_544 n
Cu O1 Cu 152.9(4) 1_555 103_555 n
Cu O1 Cu 85.50(28) 1_555 202_555 n
Cu O1 O2 156.2(4) 1_555 1_555 n
Cu O1 O3 44.52(22) 1_555 1_555 n
Cu O1 O3 48.30(25) 1_555 202_555 n
Cu O1 C1 131.9(6) 1_555 1_555 n
Cu O1 C2 99.3(4) 1_555 1_555 n
Cu O1 Cu 67.55(20) 103_555 202_555 n
Cu O1 O2 42.30(24) 103_555 1_555 n
Cu O1 O3 153.16(30) 103_555 1_555 n
Cu O1 O3 105.88(29) 103_555 202_555 n
Cu O1 C1 70.3(4) 103_555 1_555 n
Cu O1 C2 104.51(29) 103_555 1_555 n
Cu O1 O2 101.0(4) 202_555 1_555 n
Cu O1 O3 117.07(33) 202_555 1_555 n
Cu O1 O3 44.56(19) 202_555 202_555 n
Cu O1 C1 123.5(6) 202_555 1_555 n
Cu O1 C2 144.4(4) 202_555 1_555 n
O2 O1 O3 114.0(4) 1_555 1_555 n
O2 O1 O3 145.1(4) 1_555 202_555 n
O2 O1 C1 28.0(4) 1_555 1_555 n
O2 O1 C2 62.30(31) 1_555 1_555 n
O3 O1 O3 91.71(33) 1_555 202_555 n
O3 O1 C1 87.4(5) 1_555 1_555 n
O3 O1 C2 55.21(27) 1_555 1_555 n
O3 O1 C1 164.9(6) 202_555 1_555 n
O3 O1 C2 146.8(4) 202_555 1_555 n
C1 O1 C2 34.3(4) 1_555 1_555 n
Cu O2 O1 87.1(4) 103_555 1_555 n
Cu O2 C1 114.7(6) 103_555 1_555 n
Cu O2 C2 149.0(5) 103_555 1_555 n
Cu O2 C4 165.6(4) 103_555 -201_555 n
Cu O2 H 99.1(4) 103_555 1_556 n
Cu O2 H 150.3(4) 103_555 -201_555 n
O1 O2 C1 27.7(4) 1_555 1_555 n
O1 O2 C2 62.19(29) 1_555 1_555 n
O1 O2 C4 91.45(35) 1_555 -201_555 n
O1 O2 H 100.8(4) 1_555 1_556 n
O1 O2 H 110.8(4) 1_555 -201_555 n
C1 O2 C2 34.5(4) 1_555 1_555 n
C1 O2 C4 64.2(4) 1_555 -201_555 n
C1 O2 H 93.8(5) 1_555 1_556 n
C1 O2 H 84.7(5) 1_555 -201_555 n
C2 O2 C4 30.84(22) 1_555 -201_555 n
C2 O2 H 83.9(4) 1_555 1_556 n
C2 O2 H 52.38(30) 1_555 -201_555 n
C4 O2 H 67.13(30) -201_555 1_556 n
C4 O2 H 21.69(28) -201_555 -201_555 n
H O2 H 55.5(4) 1_556 -201_555 n
Cu O3 Cu 97.9(4) 1_555 103_554 n
Cu O3 O1 44.01(23) 1_555 1_555 n
Cu O3 O1 60.90(26) 1_555 103_554 n
Cu O3 C2 98.00(34) 1_555 1_555 n
Cu O3 C3 123.2(6) 1_555 1_555 n
Cu O3 C4 150.3(5) 1_555 1_555 n
Cu O3 H 158.8(4) 1_555 1_555 n
Cu O3 O1 109.7(4) 103_554 1_555 n
Cu O3 O1 46.00(22) 103_554 103_554 n
Cu O3 C2 115.9(4) 103_554 1_555 n
Cu O3 C3 117.7(5) 103_554 1_555 n
Cu O3 C4 109.8(4) 103_554 1_555 n
Cu O3 H 100.1(4) 103_554 1_555 n
O1 O3 O1 64.15(28) 1_555 103_554 n
O1 O3 C2 54.40(24) 1_555 1_555 n
O1 O3 C3 81.3(5) 1_555 1_555 n
O1 O3 C4 113.3(4) 1_555 1_555 n
O1 O3 H 136.3(4) 1_555 1_555 n
O1 O3 C2 93.23(29) 103_554 1_555 n
O1 O3 C3 114.9(5) 103_554 1_555 n
O1 O3 C4 134.6(4) 103_554 1_555 n
O1 O3 H 140.2(4) 103_554 1_555 n
C2 O3 C3 27.9(4) 1_555 1_555 n
C2 O3 C4 60.56(28) 1_555 1_555 n
C2 O3 H 84.21(33) 1_555 1_555 n
C3 O3 C4 32.67(32) 1_555 1_555 n
C3 O3 H 56.3(4) 1_555 1_555 n
C4 O3 H 23.66(30) 1_555 1_555 n
Cu C1 Cu 111.97(23) 1_555 103_555 n
Cu C1 O1 29.5(4) 1_555 1_555 n
Cu C1 O2 150.3(5) 1_555 1_555 n
Cu C1 C2 90.5(4) 1_555 1_555 n
Cu C1 C3 63.54(21) 1_555 1_555 n
Cu C1 C4 120.96(31) 1_555 -201_555 n
Cu C1 H 143.21(32) 1_555 -201_555 n
Cu C1 O1 84.1(4) 103_555 1_555 n
Cu C1 O2 40.3(4) 103_555 1_555 n
Cu C1 C2 157.5(4) 103_555 1_555 n
Cu C1 C3 173.92(31) 103_555 1_555 n
Cu C1 C4 126.73(34) 103_555 -201_555 n
Cu C1 H 103.82(32) 103_555 -201_555 n
O1 C1 O2 124.3(7) 1_555 1_555 n
O1 C1 C2 118.2(6) 1_555 1_555 n
O1 C1 C3 92.1(5) 1_555 1_555 n
O1 C1 C4 145.8(5) 1_555 -201_555 n
O1 C1 H 160.3(6) 1_555 -201_555 n
O2 C1 C2 117.5(6) 1_555 1_555 n
O2 C1 C3 142.9(6) 1_555 1_555 n
O2 C1 C4 88.2(5) 1_555 -201_555 n
O2 C1 H 66.4(4) 1_555 -201_555 n
C2 C1 C3 27.21(31) 1_555 1_555 n
C2 C1 C4 31.17(31) 1_555 -201_555 n
C2 C1 H 54.15(35) 1_555 -201_555 n
C3 C1 C4 58.33(24) 1_555 -201_555 n
C3 C1 H 81.31(33) 1_555 -201_555 n
C4 C1 H 22.99(28) -201_555 -201_555 n
O1 C2 O2 55.51(29) 1_555 1_555 n
O1 C2 O3 70.39(30) 1_555 1_555 n
O1 C2 C1 27.50(29) 1_555 1_555 n
O1 C2 C2 154.8(5) 1_555 -201_444 n
O1 C2 C3 96.1(5) 1_555 1_555 n
O1 C2 C3 164.24(34) 1_555 -201_555 n
O1 C2 C4 126.5(4) 1_555 1_555 n
O1 C2 C4 139.2(6) 1_555 -201_555 n
O1 C2 H 115.5(4) 1_555 -201_555 n
O2 C2 O3 121.8(4) 1_555 1_555 n
O2 C2 C1 28.02(29) 1_555 1_555 n
O2 C2 C2 148.5(4) 1_555 -201_444 n
O2 C2 C3 148.5(6) 1_555 1_555 n
O2 C2 C3 118.6(4) 1_555 -201_555 n
O2 C2 C4 174.8(4) 1_555 1_555 n
O2 C2 C4 88.3(5) 1_555 -201_555 n
O2 C2 H 64.09(34) 1_555 -201_555 n
O3 C2 C1 96.0(4) 1_555 1_555 n
O3 C2 C2 88.92(34) 1_555 -201_444 n
O3 C2 C3 26.8(4) 1_555 1_555 n
O3 C2 C3 119.1(4) 1_555 -201_555 n
O3 C2 C4 58.29(24) 1_555 1_555 n
O3 C2 C4 149.5(6) 1_555 -201_555 n
O3 C2 H 174.0(4) 1_555 -201_555 n
C1 C2 C2 173.5(5) 1_555 -201_444 n
C1 C2 C3 122.5(6) 1_555 1_555 n
C1 C2 C3 144.8(5) 1_555 -201_555 n
C1 C2 C4 153.8(5) 1_555 1_555 n
C1 C2 C4 114.6(6) 1_555 -201_555 n
C1 C2 H 90.1(4) 1_555 -201_555 n
C2 C2 C3 62.2(4) -201_555 1_555 n
C2 C2 C3 30.15(20) -201_555 -201_555 n
C2 C2 C4 30.65(21) -201_555 1_555 n
C2 C2 C4 60.6(4) -201_555 -201_555 n
C2 C2 H 85.1(4) -201_555 -201_555 n
C3 C2 C3 92.3(5) 1_555 -201_555 n
C3 C2 C4 31.5(4) 1_555 1_555 n
C3 C2 C4 122.7(6) 1_555 -201_555 n
C3 C2 H 147.2(6) 1_555 -201_555 n
C3 C2 C4 60.79(25) -201_555 1_555 n
C3 C2 C4 30.42(31) -201_555 -201_555 n
C3 C2 H 54.93(33) -201_555 -201_555 n
C4 C2 C4 91.2(5) 1_555 -201_555 n
C4 C2 H 115.7(4) 1_555 -201_555 n
C4 C2 H 24.5(4) -201_555 -201_555 n
Cu C3 Cu 62.01(21) 1_555 103_554 n
Cu C3 O3 34.1(4) 1_555 1_555 n
Cu C3 C1 64.28(24) 1_555 1_555 n
Cu C3 C2 94.3(4) 1_555 1_555 n
Cu C3 C2 167.39(32) 1_555 -201_444 n
Cu C3 C4 145.6(5) 1_555 1_555 n
Cu C3 C4 122.4(4) 1_555 -201_555 n
Cu C3 H 122.5(4) 1_555 1_555 n
Cu C3 O3 38.0(4) 103_554 1_555 n
Cu C3 C1 98.91(29) 103_554 1_555 n
Cu C3 C2 119.1(5) 103_554 1_555 n
Cu C3 C2 127.35(31) 103_554 -201_444 n
Cu C3 C4 107.2(4) 103_554 1_555 n
Cu C3 C4 135.08(34) 103_554 -201_555 n
Cu C3 H 87.7(4) 103_554 1_555 n
O3 C3 C1 95.3(5) 1_555 1_555 n
O3 C3 C2 125.3(7) 1_555 1_555 n
O3 C3 C2 146.9(6) 1_555 -201_444 n
O3 C3 C4 116.9(6) 1_555 1_555 n
O3 C3 C4 154.1(6) 1_555 -201_555 n
O3 C3 H 92.1(5) 1_555 1_555 n
C1 C3 C2 30.29(32) 1_555 1_555 n
C1 C3 C2 117.83(34) 1_555 -201_444 n
C1 C3 C4 147.8(5) 1_555 1_555 n
C1 C3 C4 59.08(27) 1_555 -201_555 n
C1 C3 H 172.5(4) 1_555 1_555 n
C2 C3 C2 87.7(5) 1_555 -201_444 n
C2 C3 C4 117.8(6) 1_555 1_555 n
C2 C3 C4 28.9(4) 1_555 -201_555 n
C2 C3 H 142.5(6) 1_555 1_555 n
C2 C3 C4 30.10(33) -201_555 1_555 n
C2 C3 C4 58.83(25) -201_555 -201_555 n
C2 C3 H 54.8(4) -201_555 1_555 n
C4 C3 C4 88.9(4) 1_555 -201_555 n
C4 C3 H 24.7(4) 1_555 1_555 n
C4 C3 H 113.6(4) -201_555 1_555 n
O2 C4 O3 149.3(4) -201_444 1_555 n
O2 C4 C1 27.53(21) -201_444 -201_444 n
O2 C4 C2 149.20(31) -201_444 1_555 n
O2 C4 C2 60.8(4) -201_444 -201_444 n
O2 C4 C3 175.7(5) -201_555 1_555 n
O2 C4 C3 89.12(30) -201_555 -201_555 n
O2 C4 H 60.4(6) -201_555 1_555 n
O3 C4 C1 174.0(4) 1_555 -201_444 n
O3 C4 C2 61.15(30) 1_555 1_555 n
O3 C4 C2 149.9(6) 1_555 -201_444 n
O3 C4 C3 30.47(35) 1_555 1_555 n
O3 C4 C3 121.5(5) 1_555 -201_555 n
O3 C4 H 89.3(7) 1_555 1_555 n
C1 C4 C2 122.89(31) -201_444 1_555 n
C1 C4 C2 34.3(4) -201_444 -201_444 n
C1 C4 C3 153.5(5) -201_555 1_555 n
C1 C4 C3 62.59(23) -201_555 -201_555 n
C1 C4 H 86.4(7) -201_555 1_555 n
C2 C4 C2 88.8(5) 1_555 -201_444 n
C2 C4 C3 30.70(31) 1_555 1_555 n
C2 C4 C3 60.38(27) 1_555 -201_555 n
C2 C4 H 150.4(7) 1_555 1_555 n
C2 C4 C3 119.5(6) -201_555 1_555 n
C2 C4 C3 28.40(33) -201_555 -201_555 n
C2 C4 H 120.7(8) -201_555 1_555 n
C3 C4 C3 91.1(4) 1_555 -201_555 n
C3 C4 H 119.8(8) 1_555 1_555 n
C3 C4 H 149.0(7) -201_555 1_555 n
O2 H O2 124.5(4) 1_554 -201_444 n
O2 H O3 67.21(34) 1_554 1_555 n
O2 H C1 123.6(4) 1_554 -201_444 n
O2 H C2 121.5(5) 1_554 -201_444 n
O2 H C3 85.4(4) 1_554 1_555 n
O2 H C4 106.9(8) 1_554 1_555 n
O2 H H 57.5(4) 1_554 -201_554 n
O2 H O3 164.2(5) -201_444 1_555 n
O2 H C1 28.88(24) -201_444 -201_444 n
O2 H C2 63.5(4) -201_444 -201_444 n
O2 H C3 133.3(5) -201_555 1_555 n
O2 H C4 97.9(7) -201_555 1_555 n
O2 H H 67.0(5) -201_555 -201_554 n
O3 H C1 137.4(4) 1_555 -201_444 n
O3 H C2 101.8(4) 1_555 -201_444 n
O3 H C3 31.54(26) 1_555 1_555 n
O3 H C4 67.0(6) 1_555 1_555 n
O3 H H 123.5(7) 1_555 -201_554 n
C1 H C2 35.79(26) -201_444 -201_444 n
C1 H C3 106.0(4) -201_555 1_555 n
C1 H C4 70.6(6) -201_555 1_555 n
C1 H H 73.8(5) -201_555 -201_554 n
C2 H C3 70.27(32) -201_555 1_555 n
C2 H C4 34.8(5) -201_555 1_555 n
C2 H H 97.3(6) -201_555 -201_554 n
C3 H C4 35.5(5) 1_555 1_555 n
C3 H H 127.7(7) 1_555 -201_554 n
C4 H H 117.7(9) 1_555 -201_554 n
C1a O1a O1b 0.000(10) 1_555 1_555 n
C1a O1a C2a 134(4) 1_555 102_554 n
C1a O1a O2b 152(4) 1_555 102_554 n
O1b O1a C2a 134.6(26) 1_555 102_554 n
O1b O1a O2b 152.0(27) 1_555 102_554 n
C2a O1a O2b 25.9(8) 102_554 102_554 n
O1a C1a O1b 180.00(4) 1_555 1_555 n
Cu O1b O1a 117.6(21) 201_455 1_555 n
Cu O1b C1a 118(4) 201_455 1_555 n
O1a O1b C1a 0.000(10) 1_555 1_555 n
C2a O2a O2b 0.000(14) 1_555 1_555 n
C2a O2a O2b 113(6) 1_555 -3_556 n
O2b O2a O2b 113.0(33) 1_555 -3_556 n
O1a C2a O2a 118(6) 203_455 1_555 n
O1a C2a O2b 61.5(33) 203_455 1_555 n
O2a C2a O2b 179.1(35) 1_555 1_555 n
O1a O2b O2a 92.5(28) 203_455 1_555 n
O1a O2b O2a 124.1(30) 203_455 -2_556 n
O1a O2b C2a 93(4) 203_455 1_555 n
O2a O2b O2a 111(4) 1_555 -2_556 n
O2a O2b C2a 0.000(14) 1_555 1_555 n
O2a O2b C2a 111(4) -2_556 1_555 n
O3a O3a C3a 0.0 -1_556 1_555 n
O3a C3a O3a 180.0 1_555 -1_556 n

loop_
_geom_bond_atom_site_label_1
_geom_bond_atom_site_label_2
_geom_bond_distance
_geom_bond_site_symmetry_2
_geom_bond_publ_flag
Cu Cu 2.974(6) 103_554 n
Cu Cu 2.974(6) 202_555 n
Cu O1 1.927(7) 1_555 n
Cu O1 2.422(8) 103_554 n
Cu O1 2.883(7) 202_554 n
Cu O2 1.943(8) 202_554 n
Cu O3 1.945(7) 1_555 n
Cu O3 2.000(8) 202_555 n
Cu C1 2.917(8) 1_555 n
Cu C1 2.729(8) 202_554 n
Cu C3 2.899(8) 1_555 n
Cu C3 2.875(8) 202_555 n
Cu O1b 2.86(4) 101_544 n
O1 Cu 1.927(7) 1_555 n
O1 Cu 2.883(7) 103_555 n
O1 Cu 2.422(8) 202_555 n
O1 O2 2.230(9) 1_555 n
O1 O3 2.773(10) 1_555 n
O1 O3 2.671(9) 202_555 n
O1 C1 1.254(8) 1_555 n
O1 C2 2.393(8) 1_555 n
O2 Cu 1.943(8) 103_555 n
O2 O1 2.230(9) 1_555 n
O2 C1 1.268(9) 1_555 n
O2 C2 2.396(11) 1_555 n
O2 C4 2.743(11) -201_444 n
O2 H 2.627(13) 1_556 n
O2 H 2.407(12) -201_444 n
O3 Cu 1.945(7) 1_555 n
O3 Cu 2.000(8) 103_554 n
O3 O1 2.773(10) 1_555 n
O3 O1 2.671(9) 103_554 n
O3 C2 2.417(10) 1_555 n
O3 C3 1.335(8) 1_555 n
O3 C4 2.348(8) 1_555 n
O3 H 2.550(10) 1_555 n
C1 Cu 2.917(8) 1_555 n
C1 Cu 2.729(8) 103_555 n
C1 O1 1.254(8) 1_555 n
C1 O2 1.268(9) 1_555 n
C1 C2 1.530(8) 1_555 n
C1 C3 2.558(8) 1_555 n
C1 C4 2.471(9) -201_444 n
C1 H 2.615(10) -201_444 n
C2 O1 2.393(8) 1_555 n
C2 O2 2.396(11) 1_555 n
C2 O3 2.417(10) 1_555 n
C2 C1 1.530(8) 1_555 n
C2 C2 2.759(13) -201_444 n
C2 C3 1.387(8) 1_555 n
C2 C3 2.442(8) -201_444 n
C2 C4 2.403(8) 1_555 n
C2 C4 1.407(9) -201_444 n
C2 H 2.120(12) -201_444 n
C3 Cu 2.899(8) 1_555 n
C3 Cu 2.875(8) 103_554 n
C3 O3 1.335(8) 1_555 n
C3 C1 2.558(8) 1_555 n
C3 C2 1.387(8) 1_555 n
C3 C2 2.442(8) -201_444 n
C3 C4 1.420(8) 1_555 n
C3 C4 2.452(8) -201_444 n
C3 H 2.123(11) 1_555 n
C4 O2 2.743(11) -201_444 n
C4 O3 2.348(8) 1_555 n
C4 C1 2.471(9) -201_444 n
C4 C2 2.403(8) 1_555 n
C4 C2 1.407(9) -201_444 n
C4 C3 1.420(8) 1_555 n
C4 C3 2.452(8) -201_444 n
C4 H 1.023(13) 1_555 n
H O2 2.627(13) 1_554 n
H O2 2.407(12) -201_444 n
H O3 2.550(10) 1_555 n
H C1 2.615(10) -201_444 n
H C2 2.120(12) -201_444 n
H C3 2.123(11) 1_555 n
H C4 1.023(13) 1_555 n
H H 2.353(20) -201_443 n
O1a C1a 1.167(11) 1_555 n
O1a O1b 2.326(16) 1_555 n
O1a C2a 2.66(7) 102_554 n
O1a O2b 2.34(7) 102_554 n
C1a O1a 1.167(11) 1_555 n
C1a O1b 1.159(11) 1_555 n
O1b Cu 2.86(4) 201_455 n
O1b O1a 2.326(16) 1_555 n
O1b C1a 1.159(11) 1_555 n
O2a C2a 1.164(11) 1_555 n
O2a O2b 2.324(16) 1_555 n
O2a O2b 2.80(9) -3_556 n
C2a O1a 2.66(7) 203_455 n
C2a O2a 1.164(11) 1_555 n
C2a O2b 1.160(11) 1_555 n
O2b O1a 2.34(7) 203_455 n
O2b O2a 2.324(16) 1_555 n
O2b O2a 2.80(9) -2_556 n
O2b C2a 1.160(11) 1_555 n
O3a O3a 2.326(22) -1_556 n
O3a C3a 1.163(11) 1_555 n
C3a O3a 1.163(11) 1_555 n
C3a O3a 1.163(11) -1_556 n

loop_
_gsas_i100_meas
100.00
18.01
4.49
0.66
5.49
0.03
1.53
1.89
4.20
2.62
0.06
1.38
2.38
1.63
1.72
0.59
0.19
3.68
5.31
0.93
1.98
0.13
2.66
0.01
5.19
0.00
0.03
0.74
0.01
0.24
0.57
0.50
0.00
1.57
0.17
0.00
0.02
0.88
0.51
0.83
0.98
0.22
4.67
0.08
0.38
0.65
1.49
0.02
0.00
0.02
0.34
0.23
0.03
0.72
0.28
0.22
1.04
0.09
0.13
0.10
0.09
0.42
0.11
0.57
0.86
0.44
3.55
0.35
0.59
0.31
0.47
0.00
0.64
0.96
1.13
1.65
0.06
0.55
0.17
0.01
0.04
0.03
0.52
0.13
0.01
0.20
0.02
1.29
0.15
0.14
1.57
3.09
0.22
0.37
0.16
0.31
0.12
1.66
1.79
0.04
0.85
0.54
0.70
0.00
4.40
0.23
0.18
2.65
0.64
0.01
0.45
0.05
0.09
0.04
0.92
0.11
0.03
0.00
0.01
0.03
0.03
0.01
0.02
0.02
0.23
0.96
0.01
0.01
0.05
0.20
0.06
0.84
0.06
0.01
0.02
0.47
0.22
0.02
0.08
0.48
0.72
0.04
1.82
1.02
0.00
0.04
0.15
0.03
0.36
0.01
0.20
0.17
0.21
0.05
0.00
0.08
1.33
0.60
0.00
0.59
0.22
0.06
0.03
0.01
0.01
0.44
0.06
0.01
0.54
0.06
0.00
0.27
0.00
0.00
0.18
0.00
0.01
0.55
0.56
0.00
1.04
0.14
1.88
0.24
0.68
0.00
0.09
0.75
0.13
0.16
0.10
0.66
0.15
0.75
0.12
0.07
0.58
0.00
0.02
0.32
0.09
0.09
0.51
0.78
0.00
0.02
0.01
0.08
0.22
0.19
0.03
0.63
0.73
0.57
0.00
0.32
0.05
0.01
0.01
0.02
0.01
1.86
0.13
0.04
0.23
0.08
0.18
0.30
0.56
0.06
0.03
0.20
0.21
0.00
0.01
0.01
0.22
0.00
0.03
0.03
0.47
0.01
0.25
0.02
0.29
0.50
0.58
0.32
1.40
0.00
0.00
1.43
0.01
0.00
0.00
0.00
0.01
0.32
0.66
0.81
0.17
0.54
0.02
0.10
0.05
0.06
0.15
0.07
0.21
0.00
0.11
0.02
0.24
0.07
0.13
0.38
0.22
0.13
0.02
1.17
0.01
0.12
0.41
0.15
1.03
0.04
0.56
0.07
0.03
0.61
0.07
0.36
0.02
0.01
0.00
0.02
0.51
0.13
0.07
0.53
0.04
0.22
1.43
0.00
0.06
0.59
0.48
0.01
0.07
0.08
0.49
0.24
0.89
0.08
0.83
0.02
0.05
1.23
1.05
0.29
0.08
0.01
0.00
1.21
0.09
0.29
0.11
0.14
0.15
0.01
0.86
0.17
0.13
1.18
0.33
0.01
0.43
0.04
0.02
0.15
0.21
0.21
0.11
0.01
0.32
0.02
0.00
0.26
0.16
0.07
0.43
2.36
0.40
0.57
0.49
0.18
0.01
0.01
0.17
0.00
0.19
0.11
0.46
0.44
0.05
1.12
0.31
0.03
0.09
0.25
0.05
0.37
0.08
0.11
0.17
0.00
0.18
0.00
0.27
0.19
0.00
0.02
0.00
0.00
0.01
0.42
0.00
0.02
0.07
0.01
0.05
0.00
0.02
0.04
0.08
1.48
0.34
0.23
0.07
0.36
0.03
0.05
0.07
0.02
0.03
3.42
0.23
0.16
0.56
0.30
0.20
0.93
0.08
0.60
0.22
0.38
0.83
0.55
0.74
0.01
0.02
0.03
0.00
3.09
0.05
0.03
0.16
0.00
0.51
0.14
0.01
0.03
1.35
0.34
0.02
0.05
0.49
0.00
0.47
0.02
0.07
0.00
0.22
0.34
0.00
0.04
0.54
0.36
2.30
0.17
0.51
0.01
0.05
0.11
0.00
0.38
1.00
0.64
0.01
0.58
0.01
0.06
0.51
0.00
0.00
0.36
0.34
0.08
0.09
1.63
0.02
0.01
0.03
0.08
0.51
0.06
0.16
0.07
0.05
0.09
0.03
0.08
0.01
0.05
0.15
0.05
1.18
1.20
0.05
1.77
0.45
0.47
0.20
0.15
0.63
0.00
0.08
0.21
0.28
0.00
0.12
0.11
0.63
0.42
0.07
0.02
0.02
0.01
0.67
0.27
0.22
0.18
0.01
0.12
0.33
0.09
0.40
0.14
0.04
0.77
0.63
0.77
0.99
0.48
0.46
0.04
0.45
0.16
0.22
0.04
0.57
0.38
0.12
0.98
0.51
0.72
0.14
0.29
0.01
0.44
0.17
0.28
0.78
0.09
0.00
1.22
1.10
0.00
0.33
0.08
0.37
0.12
0.26
0.43
0.00
0.66
0.16
0.00
0.77
0.10
0.27
0.00
0.08
0.02
0.41
0.15
0.08
2.38
0.01
0.02
0.03
0.18
0.22
0.60
0.19
0.01
0.14
0.18
0.01
1.31
0.26
0.29
0.05
1.20
0.50
0.13
0.00
0.34
0.07
0.00
0.76
0.00
0.16
0.42
0.44
0.04
0.03
0.01
0.14
0.94
0.39
1.03
0.94
0.01
0.83
0.94
0.60
0.01
0.07
1.34
0.12
0.05
1.78
0.58
0.08
0.01
0.80
0.75
0.04
0.11
0.29
0.01
0.03
0.04
0.04
0.24
1.09
0.13
0.11
0.04
0.10
0.21
0.48
0.39
0.70
0.06
0.29
0.36
0.36
0.91
0.23
0.00
1.48
0.04
0.04
0.18
0.97
0.68
0.01
0.26
1.36
1.76
0.00
0.25
0.76
0.02
0.05
0.52
0.15
0.67
0.36
0.01
0.19
1.82
1.09
0.98
0.03
0.46
0.06
0.09
0.16
0.85
0.65
0.83
0.36
